data_7046120
loop_
_publ_author_name
'Azpeitia, S.'
'Prieto, U.'
'San Sebasti\'an, E'
'Rodr\'iguez-Di\'eguez, A'
'Garralda, M. A.'
'Huertos, M. A.'

_publ_section_title
;
 Alkene-alkyl interconversion: an experimental and computational study of
 the olefin insertion and \b-hydride elimination processes.
;
_journal_issue 19
_journal_name_full 'Dalton transactions (Cambridge, England : 2003)'
_journal_page_first 6808
_journal_page_last 6818
_journal_paper_doi 10.1039/c8dt00448j
_journal_volume 47
_journal_year 2018
_chemical_formula_sum 'C54 H38 B F24 Rh S2 Si'
_chemical_formula_weight 1348.77
_space_group_crystal_system triclinic
_space_group_IT_number 2
_space_group_name_Hall '-P 1'
_space_group_name_H-M_alt 'P -1'
_symmetry_space_group_name_Hall '-P 1'
_symmetry_space_group_name_H-M 'P -1'
_atom_sites_solution_hydrogens mixed
_audit_creation_method SHELXL-2016/6
_audit_update_record
;
2017-07-30 deposited with the CCDC.
2018-04-26 downloaded from the CCDC.
;
_cell_angle_alpha 73.523(2)
_cell_angle_beta 89.902(2)
_cell_angle_gamma 79.469(2)
_cell_formula_units_Z 2
_cell_length_a 12.2532(6)
_cell_length_b 12.7478(7)
_cell_length_c 19.0546(11)
_cell_measurement_reflns_used 15650
_cell_measurement_temperature 100(2)
_cell_measurement_theta_max 26.71
_cell_measurement_theta_min 2.23
_cell_volume 2802.1(3)
_computing_cell_refinement 'Bruker Apex II'
_computing_data_collection 'Bruker ApexII'
_computing_data_reduction 'Bruker Apex II'
_computing_molecular_graphics 'Mercury 3.8'
_computing_publication_material 'SHELXL-2016/6 (Sheldrick, 2016)'
_computing_structure_refinement 'SHELXL-2016/6 (Sheldrick, 2016)'
_computing_structure_solution 'SHELXS-2016/6 (Sheldrick, 2016)'
_diffrn_ambient_temperature 100(2)
_diffrn_measured_fraction_theta_full 0.999
_diffrn_measured_fraction_theta_max 0.994
_diffrn_measurement_device_type 'Bruker D8 Venture'
_diffrn_measurement_method 'Phi and Omega Scans'
_diffrn_radiation_type MoK\a
_diffrn_radiation_wavelength 0.71069
_diffrn_reflns_av_R_equivalents 0.1208
_diffrn_reflns_av_unetI/netI 0.0785
_diffrn_reflns_Laue_measured_fraction_full 0.999
_diffrn_reflns_Laue_measured_fraction_max 0.994
_diffrn_reflns_limit_h_max 16
_diffrn_reflns_limit_h_min -16
_diffrn_reflns_limit_k_max 17
_diffrn_reflns_limit_k_min -17
_diffrn_reflns_limit_l_max 25
_diffrn_reflns_limit_l_min -25
_diffrn_reflns_number 92818
_diffrn_reflns_point_group_measured_fraction_full 0.999
_diffrn_reflns_point_group_measured_fraction_max 0.994
_diffrn_reflns_theta_full 25.240
_diffrn_reflns_theta_max 28.758
_diffrn_reflns_theta_min 2.232
_diffrn_source 'fine-focus sealed tube'
_exptl_absorpt_coefficient_mu 0.518
_exptl_absorpt_correction_T_max 0.746
_exptl_absorpt_correction_T_min 0.695
_exptl_absorpt_correction_type empirical
_exptl_absorpt_process_details 'Bruker SADABS (Bruker, 1999)'
_exptl_crystal_colour white
_exptl_crystal_density_diffrn 1.599
_exptl_crystal_description prismatic
_exptl_crystal_F_000 1348
_exptl_crystal_size_max 0.22
_exptl_crystal_size_mid 0.18
_exptl_crystal_size_min 0.18
_refine_diff_density_max 6.071
_refine_diff_density_min -0.996
_refine_diff_density_rms 0.150
_refine_ls_extinction_method none
_refine_ls_goodness_of_fit_ref 1.031
_refine_ls_hydrogen_treatment mixed
_refine_ls_matrix_type full
_refine_ls_number_parameters 980
_refine_ls_number_reflns 14486
_refine_ls_number_restraints 936
_refine_ls_restrained_S_all 1.075
_refine_ls_R_factor_all 0.1377
_refine_ls_R_factor_gt 0.0827
_refine_ls_shift/su_max 0.002
_refine_ls_shift/su_mean 0.000
_refine_ls_structure_factor_coef Fsqd
_refine_ls_weighting_details 'w=1/[\s^2^(Fo^2^)+(0.1145P)^2^+12.2370P] where P=(Fo^2^+2Fc^2^)/3'
_refine_ls_weighting_scheme calc
_refine_ls_wR_factor_gt 0.2043
_refine_ls_wR_factor_ref 0.2415
_reflns_Friedel_coverage 0.000
_reflns_number_gt 9329
_reflns_number_total 14486
_reflns_threshold_expression 'I > 2\s(I)'
_cod_data_source_file c8dt00448j2.cif
_cod_data_source_block Compound3
_cod_depositor_comments
;
The following automatic conversions were performed:

'_exptl_absorpt_correction_type' value 'Empirical' changed to
'empirical' according to
/home/data/users/saulius/crontab/automatic-downloads/rss-feeds/RSC/lib/dictionaries/cif_core.dic
dictionary named 'cif_core.dic' version 2.4.2 from 2011-04-26.

Automatic conversion script
Id: cif_fix_values 4973 2017-02-22 13:04:09Z antanas 

 Adding full bibliography for 7046120--7046122.cif.
;
_cod_database_code 7046120
_shelx_shelxl_version_number 2016/6
_shelx_space_group_comment
;
The symmetry employed for this shelxl refinement is uniquely defined
by the following loop, which should always be used as a source of
symmetry information in preference to the above space-group names.
They are only intended as comments.
;

loop_
_space_group_symop_operation_xyz
'x, y, z'
'-x, -y, -z'

loop_
_atom_site_label
_atom_site_type_symbol
_atom_site_fract_x
_atom_site_fract_y
_atom_site_fract_z
_atom_site_U_iso_or_equiv
_atom_site_adp_type
_atom_site_occupancy
_atom_site_site_symmetry_order
_atom_site_calc_flag
_atom_site_refinement_flags_posn
_atom_site_refinement_flags_adp
_atom_site_refinement_flags_occupancy
_atom_site_disorder_assembly
_atom_site_disorder_group
Rh1 Rh -0.35649(4) 0.08854(4) 1.25492(2) 0.02935(14) Uani 1 1 d . . . . .
Si1 Si -0.17658(13) 0.08550(13) 1.22123(8) 0.0291(3) Uani 1 1 d . . . . .
S2 S -0.38607(13) 0.28162(12) 1.17526(9) 0.0362(3) Uani 1 1 d . . . . .
S3 S -0.29930(15) 0.12689(14) 1.35905(9) 0.0421(4) Uani 1 1 d . . . . .
C1 C -0.3789(6) -0.0706(5) 1.3039(4) 0.0428(15) Uani 1 1 d . . . . .
H1 H -0.339308 -0.112360 1.350974 0.051 Uiso 1 1 calc R U . . .
C2 C -0.5036(6) -0.0224(7) 1.3025(5) 0.0541(19) Uani 1 1 d . . . . .
C3 C -0.5392(6) -0.0207(7) 1.2243(5) 0.058(2) Uani 1 1 d . . . . .
H3 H -0.619169 -0.000101 1.211313 0.069 Uiso 1 1 calc R U . . .
C4 C -0.3652(7) -0.1210(6) 1.2399(4) 0.0529(18) Uani 1 1 d . . . . .
H4 H -0.304155 -0.184316 1.244132 0.063 Uiso 1 1 calc R U . . .
C5 C -0.4836(8) -0.1359(6) 1.2234(5) 0.068(2) Uani 1 1 d . . . . .
H5A H -0.492071 -0.148455 1.175975 0.081 Uiso 1 1 calc R U . . .
H5B H -0.507858 -0.194142 1.261450 0.081 Uiso 1 1 calc R U . . .
C6 C -0.3627(6) -0.0136(5) 1.1788(3) 0.0415(14) Uani 1 1 d . . . . .
H6 H -0.314598 -0.010519 1.137417 0.050 Uiso 1 1 calc R U . . .
C7 C -0.4647(6) 0.0491(6) 1.1728(4) 0.0467(16) Uani 1 1 d . . . . .
H7 H -0.494642 0.104932 1.126805 0.056 Uiso 1 1 calc R U . . .
C8 C -0.1673(5) 0.1680(5) 1.3437(3) 0.0362(13) Uani 1 1 d . . . . .
C9 C -0.1285(8) 0.2225(6) 1.3891(4) 0.059(2) Uani 1 1 d . . . . .
H9 H -0.168720 0.233770 1.428610 0.071 Uiso 1 1 calc R U . . .
C10 C -0.0315(9) 0.2591(8) 1.3753(5) 0.079(3) Uani 1 1 d . . . . .
H10 H -0.006258 0.298214 1.404364 0.095 Uiso 1 1 calc R U . . .
C11 C 0.0309(8) 0.2384(9) 1.3175(5) 0.081(3) Uani 1 1 d . . . . .
H11 H 0.099292 0.260356 1.309558 0.097 Uiso 1 1 calc R U . . .
C12 C -0.0099(6) 0.1848(7) 1.2720(4) 0.058(2) Uani 1 1 d . . . . .
H12 H 0.030432 0.172727 1.232731 0.070 Uiso 1 1 calc R U . . .
C13 C -0.1120(5) 0.1485(5) 1.2851(3) 0.0394(14) Uani 1 1 d . . . . .
C14 C -0.2774(5) 0.2773(5) 1.1120(3) 0.0295(11) Uani 1 1 d . . . . .
C15 C -0.2887(6) 0.3624(5) 1.0458(3) 0.0411(14) Uani 1 1 d . . . . .
H15 H -0.349946 0.420525 1.035305 0.049 Uiso 1 1 calc R U . . .
C16 C -0.2069(7) 0.3579(6) 0.9965(3) 0.0492(18) Uani 1 1 d . . . . .
H16 H -0.212177 0.414931 0.952823 0.059 Uiso 1 1 calc R U . . .
C17 C -0.1193(6) 0.2726(6) 1.0103(4) 0.0491(17) Uani 1 1 d . . . . .
H17 H -0.065769 0.270479 0.975833 0.059 Uiso 1 1 calc R U . . .
C18 C -0.1087(5) 0.1884(6) 1.0754(4) 0.0428(15) Uani 1 1 d . . . . .
H18 H -0.047750 0.130175 1.084275 0.051 Uiso 1 1 calc R U . . .
C19 C -0.1879(5) 0.1889(5) 1.1285(3) 0.0311(12) Uani 1 1 d . . . . .
C20 C -0.0855(6) -0.0490(6) 1.2203(4) 0.0491(17) Uani 1 1 d . . . . .
H20A H -0.080465 -0.101168 1.268295 0.074 Uiso 1 1 calc R U . . .
H20B H -0.116613 -0.078714 1.185663 0.074 Uiso 1 1 calc R U . . .
H20C H -0.012581 -0.036081 1.206609 0.074 Uiso 1 1 calc R U . . .
C21 C -0.3504(7) 0.3802(5) 1.2200(4) 0.0519(18) Uani 1 1 d . . . . .
H21A H -0.403493 0.389746 1.255791 0.078 Uiso 1 1 calc R U . . .
H21B H -0.277477 0.352353 1.243627 0.078 Uiso 1 1 calc R U . . .
H21C H -0.351241 0.450603 1.184046 0.078 Uiso 1 1 calc R U . . .
C22 C -0.2611(9) 0.0017(7) 1.4325(4) 0.076(3) Uani 1 1 d . . . . .
H22A H -0.325639 -0.030407 1.446739 0.115 Uiso 1 1 calc R U . . .
H22B H -0.206785 -0.050230 1.416678 0.115 Uiso 1 1 calc R U . . .
H22C H -0.230202 0.018260 1.473443 0.115 Uiso 1 1 calc R U . . .
C201 C -0.2945(4) 0.3098(4) 0.8143(3) 0.0179(9) Uani 1 1 d . . . . .
C202 C -0.3912(4) 0.3402(4) 0.8492(3) 0.0218(10) Uani 1 1 d . . . . .
H202 H -0.434437 0.410879 0.829998 0.026 Uiso 1 1 calc R U . . .
C203 C -0.4241(4) 0.2694(4) 0.9106(3) 0.0251(10) Uani 1 1 d D . . . .
C204 C -0.3630(4) 0.1637(4) 0.9422(3) 0.0274(11) Uani 1 1 d . . . . .
H204 H -0.386046 0.115900 0.983739 0.033 Uiso 1 1 calc R U . . .
C205 C -0.2664(4) 0.1318(4) 0.9099(3) 0.0290(11) Uani 1 1 d D . . . .
C206 C -0.2337(4) 0.2029(4) 0.8472(3) 0.0243(10) Uani 1 1 d . . . . .
H206 H -0.168931 0.178432 0.826370 0.029 Uiso 1 1 calc R U . . .
C207 C -0.5302(5) 0.3043(4) 0.9440(3) 0.0433(16) Uani 1 1 d D . . . .
C208 C -0.1990(5) 0.0176(5) 0.9417(3) 0.059(2) Uani 1 1 d D . . . .
C209 C -0.1755(4) 0.4617(4) 0.7855(3) 0.0220(10) Uani 1 1 d . . . . .
C210 C -0.0640(4) 0.4162(4) 0.8099(3) 0.0262(10) Uani 1 1 d . . . . .
H210 H -0.029882 0.351401 0.799373 0.031 Uiso 1 1 calc R U . . .
C211 C -0.0035(4) 0.4639(5) 0.8490(3) 0.0310(12) Uani 1 1 d D . . . .
C212 C -0.0510(5) 0.5603(5) 0.8670(3) 0.0351(13) Uani 1 1 d . . . . .
H212 H -0.009983 0.593605 0.892469 0.042 Uiso 1 1 calc R U . . .
C213 C -0.1611(4) 0.6043(4) 0.8454(3) 0.0309(12) Uani 1 1 d D . . . .
C214 C -0.2220(4) 0.5574(4) 0.8049(3) 0.0249(10) Uani 1 1 d . . . . .
H214 H -0.295649 0.590653 0.790401 0.030 Uiso 1 1 calc R U . . .
C215 C 0.1162(5) 0.4119(5) 0.8703(3) 0.0487(17) Uani 1 1 d D . . . .
C216 C -0.2174(5) 0.7060(5) 0.8658(3) 0.0512(18) Uani 1 1 d D . . . .
C217 C -0.1757(4) 0.3353(4) 0.6920(3) 0.0220(10) Uani 1 1 d . . . . .
C218 C -0.2078(4) 0.2450(4) 0.6752(3) 0.0249(10) Uani 1 1 d . . . . .
H218 H -0.269085 0.218598 0.697219 0.030 Uiso 1 1 calc R U . . .
C219 C -0.1513(4) 0.1931(4) 0.6267(2) 0.0255(10) Uani 1 1 d D . . . .
C220 C -0.0592(4) 0.2293(5) 0.5935(3) 0.0285(11) Uani 1 1 d . . . . .
H220 H -0.020551 0.194328 0.561679 0.034 Uiso 1 1 calc R U . . .
C221 C -0.0259(4) 0.3195(4) 0.6087(3) 0.0270(11) Uani 1 1 d D . . . .
C222 C -0.0835(4) 0.3709(4) 0.6564(3) 0.0249(10) Uani 1 1 d . . . . .
H222 H -0.059746 0.431548 0.665088 0.030 Uiso 1 1 calc R U . . .
C223 C -0.1929(4) 0.0997(5) 0.6107(2) 0.0380(13) Uani 1 1 d D . . . .
C224 C 0.0789(4) 0.3532(4) 0.5776(2) 0.0382(14) Uani 1 1 d D . . . .
C225 C -0.3495(4) 0.4843(4) 0.6897(3) 0.0222(10) Uani 1 1 d . . . . .
C226 C -0.4470(4) 0.4513(4) 0.6743(3) 0.0249(10) Uani 1 1 d . . . . .
H226 H -0.459298 0.381403 0.700849 0.030 Uiso 1 1 calc R U . . .
C227 C -0.5265(4) 0.5191(4) 0.6206(3) 0.0293(11) Uani 1 1 d D . . . .
C228 C -0.5127(5) 0.6245(5) 0.5813(3) 0.0315(12) Uani 1 1 d . . . . .
H228 H -0.566554 0.670952 0.546322 0.038 Uiso 1 1 calc R U . . .
C229 C -0.4171(4) 0.6586(4) 0.5954(3) 0.0288(11) Uani 1 1 d D . . . .
C230 C -0.3370(4) 0.5903(4) 0.6480(3) 0.0247(10) Uani 1 1 d . . . . .
H230 H -0.273054 0.615929 0.655796 0.030 Uiso 1 1 calc R U . . .
C231 C -0.6287(5) 0.4776(4) 0.6074(3) 0.0442(15) Uani 1 1 d D . . . .
C232 C -0.3984(4) 0.7719(5) 0.5536(3) 0.0409(14) Uani 1 1 d D . . . .
B1 B -0.2488(4) 0.3973(4) 0.7457(3) 0.0187(10) Uani 1 1 d . . . . .
F1 F -0.6150(5) 0.3357(12) 0.8948(5) 0.077(3) Uani 0.571(16) 1 d D U P A 1
F2 F -0.5304(7) 0.3915(9) 0.9670(8) 0.084(3) Uani 0.571(16) 1 d D U P A 1
F3 F -0.5587(9) 0.2269(7) 0.9971(7) 0.091(4) Uani 0.571(16) 1 d D U P A 1
F101 F -0.5211(9) 0.2653(13) 1.0164(3) 0.067(4) Uani 0.429(16) 1 d D U P A 2
F102 F -0.6138(7) 0.2691(16) 0.9233(10) 0.087(4) Uani 0.429(16) 1 d D U P A 2
F103 F -0.5589(11) 0.4117(6) 0.9311(8) 0.080(5) Uani 0.429(16) 1 d D U P A 2
F4 F -0.2573(11) -0.0593(6) 0.9351(8) 0.093(4) Uani 0.394(10) 1 d D U P B 1
F5 F -0.1055(9) -0.0041(10) 0.9152(8) 0.122(6) Uani 0.394(10) 1 d D U P B 1
F6 F -0.1831(11) -0.0081(8) 1.0139(4) 0.063(4) Uani 0.394(10) 1 d D U P B 1
F104 F -0.0943(6) 0.0241(6) 0.9602(5) 0.087(3) Uani 0.606(10) 1 d D U P B 2
F105 F -0.2354(9) -0.0432(7) 0.9981(6) 0.132(5) Uani 0.606(10) 1 d D U P B 2
F106 F -0.1784(7) -0.0366(5) 0.8919(4) 0.072(3) Uani 0.606(10) 1 d D U P B 2
F7 F 0.1788(4) 0.4207(7) 0.8130(3) 0.089(3) Uani 0.817(8) 1 d D U P C 1
F8 F 0.1628(5) 0.4518(6) 0.9157(4) 0.091(3) Uani 0.817(8) 1 d D U P C 1
F9 F 0.1303(4) 0.3033(4) 0.9019(4) 0.074(2) Uani 0.817(8) 1 d D U P C 1
F107 F 0.1340(12) 0.368(2) 0.9417(5) 0.092(7) Uani 0.183(8) 1 d D U P C 2
F108 F 0.1553(12) 0.3333(18) 0.8408(14) 0.070(6) Uani 0.183(8) 1 d D U P C 2
F109 F 0.1814(9) 0.4861(12) 0.8518(16) 0.077(6) Uani 0.183(8) 1 d D U P C 2
F10 F -0.2231(14) 0.7969(6) 0.8098(6) 0.072(4) Uani 0.51(3) 1 d D U P D 1
F11 F -0.3202(8) 0.7018(10) 0.8836(12) 0.077(4) Uani 0.51(3) 1 d D U P D 1
F12 F -0.1652(13) 0.7227(11) 0.9202(8) 0.078(4) Uani 0.51(3) 1 d D U P D 1
F110 F -0.2876(14) 0.6805(10) 0.9174(9) 0.078(4) Uani 0.49(3) 1 d D U P D 2
F111 F -0.1443(8) 0.7508(11) 0.8927(10) 0.069(4) Uani 0.49(3) 1 d D U P D 2
F112 F -0.2714(16) 0.7827(9) 0.8104(6) 0.084(4) Uani 0.49(3) 1 d D U P D 2
F13 F -0.2769(17) 0.1371(8) 0.5583(14) 0.049(3) Uani 0.52(7) 1 d D U P E 1
F14 F -0.233(3) 0.0348(16) 0.6694(7) 0.047(3) Uani 0.52(7) 1 d D U P E 1
F15 F -0.1138(10) 0.0329(15) 0.5856(15) 0.041(3) Uani 0.52(7) 1 d D U P E 1
F113 F -0.202(3) 0.0183(13) 0.6724(5) 0.045(3) Uani 0.48(7) 1 d D U P E 2
F114 F -0.1251(14) 0.0510(17) 0.5683(14) 0.040(3) Uani 0.48(7) 1 d D U P E 2
F115 F -0.2942(12) 0.1321(11) 0.5758(16) 0.049(4) Uani 0.48(7) 1 d D U P E 2
F16 F 0.0988(13) 0.333(2) 0.5133(7) 0.053(3) Uani 0.54(5) 1 d D U P F 1
F17 F 0.1678(5) 0.2982(16) 0.6229(8) 0.057(3) Uani 0.54(5) 1 d D U P F 1
F18 F 0.0784(11) 0.4616(6) 0.5669(12) 0.045(3) Uani 0.54(5) 1 d D U P F 1
F116 F 0.0968(14) 0.4467(14) 0.5900(14) 0.049(3) Uani 0.46(5) 1 d D U P F 2
F117 F 0.0785(13) 0.371(2) 0.5048(4) 0.051(4) Uani 0.46(5) 1 d D U P F 2
F118 F 0.1685(6) 0.2746(13) 0.6059(12) 0.061(4) Uani 0.46(5) 1 d D U P F 2
F19 F -0.6051(7) 0.3874(9) 0.5848(9) 0.075(3) Uani 0.63(2) 1 d D U P G 1
F20 F -0.6821(9) 0.4468(14) 0.6686(4) 0.073(3) Uani 0.63(2) 1 d D U P G 1
F21 F -0.7007(8) 0.5511(8) 0.5587(8) 0.091(4) Uani 0.63(2) 1 d D U P G 1
F119 F -0.7105(9) 0.505(2) 0.6478(11) 0.073(4) Uani 0.37(2) 1 d D U P G 2
F120 F -0.6687(14) 0.5205(17) 0.5381(6) 0.080(5) Uani 0.37(2) 1 d D U P G 2
F121 F -0.6117(11) 0.3690(6) 0.6198(13) 0.071(5) Uani 0.37(2) 1 d D U P G 2
F22 F -0.3140(10) 0.7696(7) 0.5127(8) 0.086(4) Uani 0.542(16) 1 d D U P H 1
F23 F -0.3838(14) 0.8332(7) 0.5958(5) 0.082(4) Uani 0.542(16) 1 d D U P H 1
F24 F -0.4838(8) 0.8307(7) 0.5086(7) 0.080(4) Uani 0.542(16) 1 d D U P H 1
F122 F -0.4458(13) 0.8512(6) 0.5805(8) 0.074(4) Uani 0.458(16) 1 d D U P H 2
F123 F -0.4304(16) 0.8034(10) 0.4846(4) 0.082(4) Uani 0.458(16) 1 d D U P H 2
F124 F -0.2922(6) 0.7802(8) 0.5540(9) 0.076(4) Uani 0.458(16) 1 d D U P H 2
H01 H -0.528(8) -0.079(8) 1.344(6) 0.09(3) Uiso 1 1 d . . . . .
H02 H -0.525(7) 0.063(8) 1.292(5) 0.08(3) Uiso 1 1 d . . . . .

loop_
_atom_site_aniso_label
_atom_site_aniso_U_11
_atom_site_aniso_U_22
_atom_site_aniso_U_33
_atom_site_aniso_U_23
_atom_site_aniso_U_13
_atom_site_aniso_U_12
Rh1 0.0363(2) 0.0270(2) 0.0267(2) -0.00690(17) 0.00510(17) -0.01241(17)
Si1 0.0319(8) 0.0285(7) 0.0239(7) -0.0031(6) 0.0006(6) -0.0049(6)
S2 0.0392(8) 0.0290(7) 0.0374(8) -0.0069(6) 0.0034(6) -0.0034(6)
S3 0.0659(10) 0.0414(8) 0.0299(8) -0.0166(7) 0.0159(7) -0.0273(8)
C1 0.054(4) 0.033(3) 0.042(4) -0.003(3) -0.003(3) -0.022(3)
C2 0.047(4) 0.056(5) 0.057(5) -0.004(4) 0.009(3) -0.026(4)
C3 0.045(4) 0.055(4) 0.068(5) -0.007(4) -0.015(4) -0.014(3)
C4 0.069(5) 0.031(3) 0.057(5) -0.012(3) -0.015(4) -0.008(3)
C5 0.091(6) 0.043(4) 0.072(6) -0.008(4) -0.028(5) -0.031(4)
C6 0.058(4) 0.038(3) 0.032(3) -0.014(3) -0.005(3) -0.012(3)
C7 0.060(4) 0.039(3) 0.039(4) -0.010(3) -0.016(3) -0.005(3)
C8 0.055(4) 0.029(3) 0.025(3) 0.000(2) -0.003(2) -0.020(3)
C9 0.099(6) 0.058(4) 0.031(4) -0.009(3) -0.002(4) -0.043(4)
C10 0.123(8) 0.088(6) 0.046(5) -0.016(4) -0.021(5) -0.070(6)
C11 0.091(7) 0.108(8) 0.054(5) -0.003(5) -0.014(5) -0.074(6)
C12 0.053(4) 0.075(5) 0.047(4) -0.005(4) -0.006(3) -0.032(4)
C13 0.048(3) 0.042(3) 0.026(3) 0.000(3) -0.007(2) -0.019(3)
C14 0.040(3) 0.029(3) 0.024(3) -0.010(2) 0.004(2) -0.015(2)
C15 0.059(4) 0.024(3) 0.035(3) -0.001(2) -0.009(3) -0.006(3)
C16 0.081(5) 0.047(4) 0.021(3) 0.003(3) 0.006(3) -0.036(4)
C17 0.060(4) 0.060(4) 0.031(3) -0.010(3) 0.018(3) -0.026(4)
C18 0.041(3) 0.047(4) 0.038(3) -0.011(3) 0.010(3) -0.006(3)
C19 0.035(3) 0.034(3) 0.024(3) -0.005(2) 0.002(2) -0.011(2)
C20 0.049(4) 0.038(3) 0.046(4) -0.002(3) 0.001(3) 0.012(3)
C21 0.080(5) 0.025(3) 0.051(4) -0.015(3) 0.010(4) -0.004(3)
C22 0.152(9) 0.068(5) 0.021(3) 0.001(3) -0.008(4) -0.072(6)
C201 0.018(2) 0.018(2) 0.020(2) -0.0076(18) 0.0024(17) -0.0049(17)
C202 0.020(2) 0.020(2) 0.024(2) -0.0051(19) 0.0018(18) 0.0014(18)
C203 0.022(2) 0.028(3) 0.020(2) -0.003(2) 0.0025(18) 0.0039(19)
C204 0.031(3) 0.025(3) 0.022(3) -0.001(2) 0.002(2) -0.004(2)
C205 0.029(3) 0.020(2) 0.031(3) -0.003(2) 0.000(2) 0.006(2)
C206 0.018(2) 0.024(2) 0.029(3) -0.009(2) 0.0020(19) 0.0026(18)
C207 0.036(3) 0.049(4) 0.031(3) 0.001(3) 0.011(3) 0.007(3)
C208 0.070(5) 0.033(4) 0.052(4) 0.004(3) 0.019(4) 0.019(3)
C209 0.022(2) 0.022(2) 0.024(2) -0.0071(19) 0.0046(19) -0.0097(19)
C210 0.025(2) 0.029(3) 0.027(3) -0.010(2) 0.005(2) -0.007(2)
C211 0.029(3) 0.038(3) 0.029(3) -0.008(2) 0.002(2) -0.014(2)
C212 0.043(3) 0.042(3) 0.029(3) -0.014(3) 0.006(2) -0.024(3)
C213 0.044(3) 0.026(3) 0.028(3) -0.011(2) 0.011(2) -0.016(2)
C214 0.027(2) 0.024(2) 0.024(3) -0.005(2) 0.0038(19) -0.006(2)
C215 0.030(3) 0.074(5) 0.046(4) -0.021(4) -0.006(3) -0.015(3)
C216 0.065(5) 0.042(4) 0.062(5) -0.033(4) 0.013(4) -0.018(3)
C217 0.017(2) 0.025(2) 0.025(3) -0.009(2) 0.0022(18) -0.0034(18)
C218 0.019(2) 0.033(3) 0.024(3) -0.010(2) 0.0040(19) -0.008(2)
C219 0.027(3) 0.030(3) 0.021(2) -0.010(2) -0.0015(19) -0.004(2)
C220 0.023(2) 0.038(3) 0.025(3) -0.014(2) 0.001(2) 0.001(2)
C221 0.017(2) 0.041(3) 0.022(3) -0.010(2) 0.0034(19) -0.005(2)
C222 0.021(2) 0.030(3) 0.025(3) -0.008(2) 0.0018(19) -0.009(2)
C223 0.042(3) 0.044(3) 0.034(3) -0.021(3) 0.004(3) -0.010(3)
C224 0.024(3) 0.058(4) 0.037(3) -0.019(3) 0.008(2) -0.008(3)
C225 0.022(2) 0.023(2) 0.024(2) -0.0076(19) 0.0042(18) -0.0063(18)
C226 0.028(3) 0.022(2) 0.026(3) -0.008(2) 0.001(2) -0.007(2)
C227 0.024(2) 0.039(3) 0.025(3) -0.010(2) -0.001(2) -0.005(2)
C228 0.029(3) 0.032(3) 0.025(3) 0.000(2) 0.000(2) 0.003(2)
C229 0.034(3) 0.025(3) 0.024(3) -0.003(2) 0.009(2) -0.003(2)
C230 0.025(2) 0.026(2) 0.023(3) -0.006(2) 0.0042(19) -0.007(2)
C231 0.038(3) 0.053(4) 0.041(4) -0.008(3) -0.009(3) -0.017(3)
C232 0.046(4) 0.030(3) 0.039(3) 0.001(3) 0.006(3) -0.006(3)
B1 0.018(2) 0.021(2) 0.019(3) -0.008(2) 0.0027(19) -0.0042(19)
F1 0.019(3) 0.115(8) 0.071(6) -0.002(6) 0.010(3) 0.012(4)
F2 0.061(5) 0.101(7) 0.099(8) -0.065(6) 0.017(5) 0.019(5)
F3 0.064(6) 0.071(6) 0.093(7) 0.031(5) 0.061(5) 0.018(5)
F101 0.043(6) 0.101(8) 0.036(5) -0.003(5) 0.023(4) 0.011(6)
F102 0.034(5) 0.122(10) 0.111(9) -0.044(8) 0.016(6) -0.010(6)
F103 0.077(8) 0.053(6) 0.071(8) 0.012(5) 0.048(6) 0.039(5)
F4 0.139(10) 0.026(5) 0.108(9) -0.023(6) -0.031(8) 0.008(6)
F5 0.097(9) 0.082(8) 0.124(10) 0.023(8) 0.054(8) 0.061(7)
F6 0.088(8) 0.028(5) 0.051(6) 0.003(4) -0.027(6) 0.022(5)
F104 0.084(5) 0.069(5) 0.091(6) -0.038(5) -0.047(5) 0.057(4)
F105 0.130(8) 0.062(6) 0.133(8) 0.051(6) 0.075(7) 0.039(6)
F106 0.077(6) 0.024(3) 0.113(6) -0.034(4) -0.021(5) 0.020(3)
F7 0.029(3) 0.157(7) 0.067(4) -0.015(4) 0.012(3) -0.007(3)
F8 0.052(3) 0.119(6) 0.123(6) -0.079(5) -0.039(4) 0.001(3)
F9 0.035(3) 0.062(4) 0.111(5) -0.006(3) -0.022(3) 0.000(2)
F107 0.051(10) 0.107(12) 0.100(11) -0.013(11) -0.023(10) 0.004(10)
F108 0.035(9) 0.085(11) 0.092(11) -0.043(9) -0.016(9) 0.011(9)
F109 0.033(8) 0.104(11) 0.102(11) -0.028(10) -0.011(9) -0.032(8)
F10 0.070(7) 0.039(5) 0.090(7) -0.007(5) 0.028(5) 0.012(4)
F11 0.075(6) 0.079(6) 0.111(9) -0.074(6) 0.050(6) -0.027(5)
F12 0.120(8) 0.060(6) 0.070(7) -0.051(6) -0.013(6) -0.007(6)
F110 0.088(7) 0.088(7) 0.074(7) -0.050(6) 0.048(6) -0.014(6)
F111 0.074(6) 0.054(6) 0.103(8) -0.050(6) 0.009(6) -0.030(5)
F112 0.094(9) 0.055(6) 0.098(7) -0.041(6) -0.009(6) 0.031(6)
F13 0.038(5) 0.068(6) 0.056(7) -0.039(4) -0.008(5) -0.013(4)
F14 0.053(8) 0.041(5) 0.059(5) -0.027(4) 0.027(4) -0.023(5)
F15 0.057(5) 0.037(5) 0.032(6) -0.020(5) 0.003(4) 0.002(4)
F113 0.054(8) 0.035(5) 0.057(6) -0.026(4) 0.023(4) -0.016(5)
F114 0.052(5) 0.043(5) 0.031(6) -0.022(5) 0.000(4) -0.005(4)
F115 0.038(5) 0.069(6) 0.057(7) -0.041(5) 0.005(5) -0.019(4)
F16 0.043(5) 0.080(8) 0.049(5) -0.034(5) 0.024(4) -0.021(5)
F17 0.020(4) 0.082(6) 0.064(6) -0.012(5) -0.003(3) -0.011(4)
F18 0.041(5) 0.057(5) 0.040(7) -0.008(4) 0.011(4) -0.023(4)
F116 0.033(5) 0.068(6) 0.053(8) -0.020(5) 0.012(5) -0.026(5)
F117 0.050(6) 0.067(8) 0.039(5) -0.014(4) 0.022(4) -0.019(5)
F118 0.027(5) 0.074(7) 0.072(7) -0.012(6) 0.008(4) 0.002(4)
F19 0.074(5) 0.092(6) 0.084(7) -0.051(5) -0.005(5) -0.040(4)
F20 0.044(4) 0.117(8) 0.066(5) -0.018(5) 0.006(4) -0.049(5)
F21 0.045(5) 0.097(6) 0.106(7) 0.011(5) -0.045(5) -0.016(4)
F119 0.030(6) 0.113(10) 0.092(9) -0.048(8) 0.010(6) -0.023(6)
F120 0.064(8) 0.115(10) 0.062(7) -0.015(7) -0.031(6) -0.034(7)
F121 0.058(7) 0.074(7) 0.083(10) -0.014(7) -0.032(7) -0.033(6)
F22 0.094(7) 0.047(5) 0.091(8) 0.015(5) 0.070(6) -0.004(5)
F23 0.126(9) 0.038(5) 0.076(6) -0.001(4) -0.002(6) -0.030(5)
F24 0.060(6) 0.052(5) 0.090(7) 0.035(5) -0.005(5) 0.001(4)
F122 0.087(8) 0.028(5) 0.107(8) -0.019(5) 0.054(7) -0.015(5)
F123 0.133(10) 0.059(6) 0.043(6) 0.012(5) -0.011(6) -0.036(7)
F124 0.052(5) 0.059(6) 0.082(8) 0.046(6) 0.009(5) -0.021(4)

loop_
_atom_type_symbol
_atom_type_description
_atom_type_scat_dispersion_real
_atom_type_scat_dispersion_imag
_atom_type_scat_source
C C 0.0033 0.0016 'International Tables Vol C Tables 4.2.6.8 and 6.1.1.4'
H H 0.0000 0.0000 'International Tables Vol C Tables 4.2.6.8 and 6.1.1.4'
B B 0.0013 0.0007 'International Tables Vol C Tables 4.2.6.8 and 6.1.1.4'
F F 0.0171 0.0103 'International Tables Vol C Tables 4.2.6.8 and 6.1.1.4'
Si Si 0.0817 0.0704 'International Tables Vol C Tables 4.2.6.8 and 6.1.1.4'
S S 0.1246 0.1234 'International Tables Vol C Tables 4.2.6.8 and 6.1.1.4'
Rh Rh -1.1178 0.9187 'International Tables Vol C Tables 4.2.6.8 and 6.1.1.4'

loop_
_geom_angle_atom_site_label_1
_geom_angle_atom_site_label_2
_geom_angle_atom_site_label_3
_geom_angle
C1 Rh1 C6 65.3(3)
C1 Rh1 C7 74.9(3)
C6 Rh1 C7 34.7(2)
C1 Rh1 Si1 109.6(2)
C6 Rh1 Si1 83.92(19)
C7 Rh1 Si1 112.5(2)
C1 Rh1 S3 97.66(19)
C6 Rh1 S3 155.85(18)
C7 Rh1 S3 161.1(2)
Si1 Rh1 S3 86.32(6)
C1 Rh1 S2 161.47(19)
C6 Rh1 S2 104.60(17)
C7 Rh1 S2 88.11(18)
Si1 Rh1 S2 83.51(5)
S3 Rh1 S2 96.14(6)
C1 Rh1 C2 37.8(3)
C6 Rh1 C2 75.8(3)
C7 Rh1 C2 61.7(3)
Si1 Rh1 C2 146.9(2)
S3 Rh1 C2 101.7(2)
S2 Rh1 C2 126.6(2)
C19 Si1 C20 110.5(3)
C19 Si1 C13 106.2(3)
C20 Si1 C13 109.8(3)
C19 Si1 Rh1 104.64(19)
C20 Si1 Rh1 120.1(3)
C13 Si1 Rh1 104.7(2)
C14 S2 C21 101.5(3)
C14 S2 Rh1 103.00(19)
C21 S2 Rh1 113.8(2)
C22 S3 C8 100.3(4)
C22 S3 Rh1 110.7(2)
C8 S3 Rh1 108.1(2)
C4 C1 C2 105.4(6)
C4 C1 Rh1 101.5(4)
C2 C1 Rh1 87.4(4)
C4 C1 H1 119.0
C2 C1 H1 119.0
Rh1 C1 H1 119.0
C1 C2 C3 99.9(6)
C1 C2 Rh1 54.8(3)
C3 C2 Rh1 91.7(4)
C1 C2 H01 102(6)
C3 C2 H01 117(6)
Rh1 C2 H01 147(6)
C1 C2 H02 116(5)
C3 C2 H02 94(5)
Rh1 C2 H02 63(5)
H01 C2 H02 126(8)
C5 C3 C2 100.8(6)
C5 C3 C7 99.8(7)
C2 C3 C7 105.4(6)
C5 C3 H3 116.2
C2 C3 H3 116.2
C7 C3 H3 116.2
C1 C4 C6 97.9(5)
C1 C4 C5 103.6(7)
C6 C4 C5 98.8(6)
C1 C4 H4 117.7
C6 C4 H4 117.7
C5 C4 H4 117.7
C3 C5 C4 95.1(5)
C3 C5 H5A 112.7
C4 C5 H5A 112.7
C3 C5 H5B 112.7
C4 C5 H5B 112.7
H5A C5 H5B 110.2
C7 C6 C4 106.3(6)
C7 C6 Rh1 74.9(4)
C4 C6 Rh1 94.4(4)
C7 C6 H6 123.0
C4 C6 H6 123.0
Rh1 C6 H6 123.0
C6 C7 C3 107.9(6)
C6 C7 Rh1 70.4(4)
C3 C7 Rh1 101.1(4)
C6 C7 H7 121.8
C3 C7 H7 121.8
Rh1 C7 H7 121.8
C13 C8 C9 123.2(6)
C13 C8 S3 117.7(4)
C9 C8 S3 119.1(6)
C10 C9 C8 119.3(8)
C10 C9 H9 120.4
C8 C9 H9 120.4
C9 C10 C11 120.3(7)
C9 C10 H10 119.9
C11 C10 H10 119.9
C12 C11 C10 119.6(8)
C12 C11 H11 120.2
C10 C11 H11 120.2
C11 C12 C13 120.4(8)
C11 C12 H12 119.8
C13 C12 H12 119.8
C8 C13 C12 117.2(6)
C8 C13 Si1 120.4(5)
C12 C13 Si1 122.2(5)
C19 C14 C15 122.0(5)
C19 C14 S2 119.7(4)
C15 C14 S2 118.2(5)
C16 C15 C14 118.3(6)
C16 C15 H15 120.8
C14 C15 H15 120.8
C17 C16 C15 121.3(6)
C17 C16 H16 119.3
C15 C16 H16 119.3
C16 C17 C18 120.2(6)
C16 C17 H17 119.9
C18 C17 H17 119.9
C17 C18 C19 121.4(6)
C17 C18 H18 119.3
C19 C18 H18 119.3
C14 C19 C18 116.7(5)
C14 C19 Si1 118.1(4)
C18 C19 Si1 125.0(5)
Si1 C20 H20A 109.5
Si1 C20 H20B 109.5
H20A C20 H20B 109.5
Si1 C20 H20C 109.5
H20A C20 H20C 109.5
H20B C20 H20C 109.5
S2 C21 H21A 109.5
S2 C21 H21B 109.5
H21A C21 H21B 109.5
S2 C21 H21C 109.5
H21A C21 H21C 109.5
H21B C21 H21C 109.5
S3 C22 H22A 109.5
S3 C22 H22B 109.5
H22A C22 H22B 109.5
S3 C22 H22C 109.5
H22A C22 H22C 109.5
H22B C22 H22C 109.5
C206 C201 C202 115.1(4)
C206 C201 B1 122.0(4)
C202 C201 B1 122.5(4)
C203 C202 C201 122.3(4)
C203 C202 H202 118.9
C201 C202 H202 118.9
C202 C203 C204 121.7(5)
C202 C203 C207 120.2(4)
C204 C203 C207 118.1(4)
C203 C204 C205 117.4(5)
C203 C204 H204 121.3
C205 C204 H204 121.3
C204 C205 C206 120.9(5)
C204 C205 C208 119.1(4)
C206 C205 C208 120.0(4)
C205 C206 C201 122.5(4)
C205 C206 H206 118.7
C201 C206 H206 118.7
F102 C207 F103 107.5(6)
F3 C207 F2 108.1(6)
F102 C207 F101 106.2(6)
F103 C207 F101 104.4(6)
F3 C207 F1 105.0(6)
F2 C207 F1 104.1(5)
F102 C207 C203 113.5(5)
F3 C207 C203 114.8(5)
F103 C207 C203 113.3(5)
F2 C207 C203 113.1(5)
F101 C207 C203 111.3(5)
F1 C207 C203 110.9(5)
F105 C208 F106 110.1(6)
F5 C208 F6 107.9(6)
F5 C208 F4 107.1(6)
F6 C208 F4 101.5(6)
F105 C208 F104 106.8(6)
F106 C208 F104 100.3(5)
F5 C208 C205 116.9(6)
F105 C208 C205 116.3(5)
F106 C208 C205 112.0(5)
F6 C208 C205 112.2(5)
F4 C208 C205 109.9(5)
F104 C208 C205 110.1(5)
C214 C209 C210 115.5(5)
C214 C209 B1 122.6(4)
C210 C209 B1 121.4(4)
C211 C210 C209 122.5(5)
C211 C210 H210 118.8
C209 C210 H210 118.8
C210 C211 C212 121.1(5)
C210 C211 C215 118.7(5)
C212 C211 C215 120.2(5)
C213 C212 C211 117.3(5)
C213 C212 H212 121.3
C211 C212 H212 121.3
C212 C213 C214 121.7(5)
C212 C213 C216 119.4(4)
C214 C213 C216 118.8(5)
C213 C214 C209 121.8(5)
C213 C214 H214 119.1
C209 C214 H214 119.1
F108 C215 F107 106.5(7)
F108 C215 F109 106.2(7)
F107 C215 F109 105.1(7)
F8 C215 F9 105.7(5)
F8 C215 F7 106.7(5)
F9 C215 F7 104.0(5)
F108 C215 C211 114.3(6)
F8 C215 C211 114.8(5)
F107 C215 C211 112.3(6)
F109 C215 C211 111.7(6)
F9 C215 C211 112.3(4)
F7 C215 C211 112.5(5)
F12 C216 F11 107.6(6)
F112 C216 F110 108.1(6)
F112 C216 F111 107.5(6)
F110 C216 F111 106.1(6)
F12 C216 F10 106.6(6)
F11 C216 F10 105.8(6)
F112 C216 C213 112.7(5)
F12 C216 C213 112.9(6)
F11 C216 C213 112.6(5)
F110 C216 C213 111.2(5)
F111 C216 C213 111.0(5)
F10 C216 C213 110.9(5)
C218 C217 C222 115.5(4)
C218 C217 B1 120.5(4)
C222 C217 B1 123.9(4)
C219 C218 C217 122.5(5)
C219 C218 H218 118.7
C217 C218 H218 118.7
C220 C219 C218 120.4(5)
C220 C219 C223 120.7(4)
C218 C219 C223 118.9(4)
C219 C220 C221 118.3(5)
C219 C220 H220 120.9
C221 C220 H220 120.9
C222 C221 C220 120.6(5)
C222 C221 C224 120.7(4)
C220 C221 C224 118.4(4)
C221 C222 C217 122.6(5)
C221 C222 H222 118.7
C217 C222 H222 118.7
F14 C223 F15 107.1(6)
F115 C223 F114 106.8(6)
F115 C223 F113 106.3(6)
F114 C223 F113 106.4(6)
F14 C223 F13 106.2(6)
F15 C223 F13 106.2(5)
F14 C223 C219 112.7(5)
F115 C223 C219 112.5(6)
F15 C223 C219 112.6(5)
F114 C223 C219 112.5(6)
F113 C223 C219 111.9(5)
F13 C223 C219 111.5(5)
F16 C224 F18 106.4(6)
F116 C224 F118 106.7(6)
F116 C224 F117 106.3(6)
F118 C224 F117 106.4(6)
F16 C224 F17 106.7(5)
F18 C224 F17 106.1(5)
F16 C224 C221 113.0(5)
F116 C224 C221 113.0(5)
F18 C224 C221 112.7(5)
F118 C224 C221 111.8(5)
F117 C224 C221 112.1(5)
F17 C224 C221 111.4(5)
C230 C225 C226 115.6(5)
C230 C225 B1 122.2(4)
C226 C225 B1 121.8(4)
C227 C226 C225 122.4(5)
C227 C226 H226 118.8
C225 C226 H226 118.8
C228 C227 C226 120.6(5)
C228 C227 C231 120.3(4)
C226 C227 C231 119.1(4)
C229 C228 C227 118.0(5)
C229 C228 H228 121.0
C227 C228 H228 121.0
C228 C229 C230 121.4(5)
C228 C229 C232 119.7(4)
C230 C229 C232 118.9(4)
C229 C230 C225 122.1(5)
C229 C230 H230 119.0
C225 C230 H230 119.0
F121 C231 F119 107.3(6)
F21 C231 F19 107.0(6)
F21 C231 F20 107.0(6)
F19 C231 F20 104.9(5)
F121 C231 F120 105.5(6)
F119 C231 F120 105.7(6)
F21 C231 C227 113.7(5)
F121 C231 C227 113.2(6)
F119 C231 C227 112.7(6)
F19 C231 C227 111.9(5)
F20 C231 C227 111.8(5)
F120 C231 C227 111.8(6)
F22 C232 F23 107.1(6)
F123 C232 F122 106.1(6)
F22 C232 F24 105.1(6)
F23 C232 F24 104.7(5)
F123 C232 F124 104.5(6)
F122 C232 F124 103.3(6)
F22 C232 C229 113.5(5)
F123 C232 C229 115.0(5)
F23 C232 C229 113.0(5)
F122 C232 C229 113.9(5)
F24 C232 C229 112.7(5)
F124 C232 C229 112.8(5)
C201 B1 C217 112.6(4)
C201 B1 C209 103.6(4)
C217 B1 C209 112.5(4)
C201 B1 C225 113.1(4)
C217 B1 C225 103.1(4)
C209 B1 C225 112.3(4)

loop_
_geom_bond_atom_site_label_1
_geom_bond_atom_site_label_2
_geom_bond_distance
Rh1 C1 2.047(6)
Rh1 C6 2.216(6)
Rh1 C7 2.271(6)
Rh1 Si1 2.2916(16)
Rh1 S3 2.3124(16)
Rh1 S2 2.4596(15)
Rh1 C2 2.504(7)
Si1 C19 1.869(6)
Si1 C20 1.872(6)
Si1 C13 1.882(6)
S2 C14 1.798(6)
S2 C21 1.818(7)
S3 C22 1.785(8)
S3 C8 1.789(6)
C1 C4 1.526(10)
C1 C2 1.537(10)
C1 H1 0.9800
C2 C3 1.545(12)
C2 H01 1.00(10)
C2 H02 1.03(10)
C3 C5 1.507(11)
C3 C7 1.545(11)
C3 H3 0.9800
C4 C6 1.530(10)
C4 C5 1.541(11)
C4 H4 0.9800
C5 H5A 0.9700
C5 H5B 0.9700
C6 C7 1.341(10)
C6 H6 0.9800
C7 H7 0.9800
C8 C13 1.365(9)
C8 C9 1.384(9)
C9 C10 1.354(12)
C9 H9 0.9300
C10 C11 1.398(14)
C10 H10 0.9300
C11 C12 1.389(12)
C11 H11 0.9300
C12 C13 1.409(9)
C12 H12 0.9300
C14 C19 1.386(8)
C14 C15 1.398(8)
C15 C16 1.377(10)
C15 H15 0.9300
C16 C17 1.348(11)
C16 H16 0.9300
C17 C18 1.379(9)
C17 H17 0.9300
C18 C19 1.400(8)
C18 H18 0.9300
C20 H20A 0.9600
C20 H20B 0.9600
C20 H20C 0.9600
C21 H21A 0.9600
C21 H21B 0.9600
C21 H21C 0.9600
C22 H22A 0.9600
C22 H22B 0.9600
C22 H22C 0.9600
C201 C206 1.397(7)
C201 C202 1.405(6)
C201 B1 1.632(7)
C202 C203 1.370(7)
C202 H202 0.9300
C203 C204 1.383(7)
C203 C207 1.497(7)
C204 C205 1.383(7)
C204 H204 0.9300
C205 C206 1.387(7)
C205 C208 1.493(8)
C206 H206 0.9300
C207 F102 1.294(7)
C207 F3 1.295(6)
C207 F103 1.301(7)
C207 F2 1.306(7)
C207 F101 1.324(6)
C207 F1 1.325(6)
C208 F5 1.267(7)
C208 F105 1.268(6)
C208 F106 1.321(6)
C208 F6 1.328(7)
C208 F4 1.347(7)
C208 F104 1.354(7)
C209 C214 1.397(7)
C209 C210 1.407(7)
C209 B1 1.636(7)
C210 C211 1.377(7)
C210 H210 0.9300
C211 C212 1.394(8)
C211 C215 1.499(8)
C212 C213 1.377(8)
C212 H212 0.9300
C213 C214 1.392(7)
C213 C216 1.505(8)
C214 H214 0.9300
C215 F108 1.300(7)
C215 F8 1.300(6)
C215 F107 1.317(7)
C215 F109 1.320(7)
C215 F9 1.323(6)
C215 F7 1.324(6)
C216 F112 1.300(7)
C216 F12 1.306(7)
C216 F11 1.310(7)
C216 F110 1.315(7)
C216 F111 1.321(7)
C216 F10 1.325(7)
C217 C218 1.397(7)
C217 C222 1.398(7)
C217 B1 1.635(7)
C218 C219 1.397(7)
C218 H218 0.9300
C219 C220 1.382(7)
C219 C223 1.483(8)
C220 C221 1.390(7)
C220 H220 0.9300
C221 C222 1.385(7)
C221 C224 1.497(7)
C222 H222 0.9300
C223 F14 1.342(7)
C223 F115 1.346(7)
C223 F15 1.348(6)
C223 F114 1.349(6)
C223 F113 1.350(7)
C223 F13 1.355(6)
C224 F16 1.334(6)
C224 F116 1.334(7)
C224 F18 1.338(6)
C224 F118 1.339(6)
C224 F117 1.340(7)
C224 F17 1.342(6)
C225 C230 1.395(7)
C225 C226 1.395(7)
C225 B1 1.650(7)
C226 C227 1.392(7)
C226 H226 0.9300
C227 C228 1.380(8)
C227 C231 1.493(8)
C228 C229 1.375(8)
C228 H228 0.9300
C229 C230 1.386(7)
C229 C232 1.496(8)
C230 H230 0.9300
C231 F21 1.313(6)
C231 F121 1.315(7)
C231 F119 1.317(7)
C231 F19 1.325(6)
C231 F20 1.330(6)
C231 F120 1.333(7)
C232 F22 1.295(6)
C232 F123 1.300(6)
C232 F23 1.302(7)
C232 F122 1.304(6)
C232 F24 1.322(6)
C232 F124 1.325(7)

loop_
_geom_torsion_atom_site_label_1
_geom_torsion_atom_site_label_2
_geom_torsion_atom_site_label_3
_geom_torsion_atom_site_label_4
_geom_torsion
C4 C1 C2 C3 -16.1(7)
Rh1 C1 C2 C3 85.1(5)
C4 C1 C2 Rh1 -101.2(5)
C1 C2 C3 C5 47.2(7)
Rh1 C2 C3 C5 101.7(6)
C1 C2 C3 C7 -56.3(7)
Rh1 C2 C3 C7 -1.8(6)
C2 C1 C4 C6 81.8(6)
Rh1 C1 C4 C6 -8.7(6)
C2 C1 C4 C5 -19.3(7)
Rh1 C1 C4 C5 -109.8(5)
C2 C3 C5 C4 -58.2(7)
C7 C3 C5 C4 49.7(7)
C1 C4 C5 C3 47.2(7)
C6 C4 C5 C3 -53.1(7)
C1 C4 C6 C7 -67.6(6)
C5 C4 C6 C7 37.6(7)
C1 C4 C6 Rh1 7.9(5)
C5 C4 C6 Rh1 113.1(5)
C4 C6 C7 C3 -5.5(7)
Rh1 C6 C7 C3 -95.7(5)
C4 C6 C7 Rh1 90.2(4)
C5 C3 C7 C6 -29.4(7)
C2 C3 C7 C6 74.7(7)
C5 C3 C7 Rh1 -102.2(5)
C2 C3 C7 Rh1 2.0(6)
C22 S3 C8 C13 102.4(6)
Rh1 S3 C8 C13 -13.5(5)
C22 S3 C8 C9 -80.7(6)
Rh1 S3 C8 C9 163.4(5)
C13 C8 C9 C10 0.3(12)
S3 C8 C9 C10 -176.5(7)
C8 C9 C10 C11 -2.4(14)
C9 C10 C11 C12 3.2(15)
C10 C11 C12 C13 -1.8(14)
C9 C8 C13 C12 1.1(10)
S3 C8 C13 C12 177.9(5)
C9 C8 C13 Si1 -174.5(6)
S3 C8 C13 Si1 2.3(7)
C11 C12 C13 C8 -0.3(11)
C11 C12 C13 Si1 175.2(7)
C19 Si1 C13 C8 120.4(5)
C20 Si1 C13 C8 -120.2(6)
Rh1 Si1 C13 C8 10.0(6)
C19 Si1 C13 C12 -55.0(6)
C20 Si1 C13 C12 64.4(7)
Rh1 Si1 C13 C12 -165.4(6)
C21 S2 C14 C19 101.2(5)
Rh1 S2 C14 C19 -16.9(5)
C21 S2 C14 C15 -81.2(5)
Rh1 S2 C14 C15 160.7(4)
C19 C14 C15 C16 -1.0(9)
S2 C14 C15 C16 -178.5(5)
C14 C15 C16 C17 1.7(10)
C15 C16 C17 C18 -1.3(11)
C16 C17 C18 C19 0.2(11)
C15 C14 C19 C18 -0.1(8)
S2 C14 C19 C18 177.4(5)
C15 C14 C19 Si1 175.8(4)
S2 C14 C19 Si1 -6.7(6)
C17 C18 C19 C14 0.5(9)
C17 C18 C19 Si1 -175.0(5)
C20 Si1 C19 C14 159.2(5)
C13 Si1 C19 C14 -81.8(5)
Rh1 Si1 C19 C14 28.6(5)
C20 Si1 C19 C18 -25.3(6)
C13 Si1 C19 C18 93.7(6)
Rh1 Si1 C19 C18 -155.8(5)
C206 C201 C202 C203 -0.8(7)
B1 C201 C202 C203 -174.3(4)
C201 C202 C203 C204 0.7(8)
C201 C202 C203 C207 -177.6(4)
C202 C203 C204 C205 0.4(8)
C207 C203 C204 C205 178.7(4)
C203 C204 C205 C206 -1.2(8)
C203 C204 C205 C208 -179.0(5)
C204 C205 C206 C201 1.1(8)
C208 C205 C206 C201 178.8(5)
C202 C201 C206 C205 0.0(7)
B1 C201 C206 C205 173.5(5)
C202 C203 C207 F102 96.2(11)
C204 C203 C207 F102 -82.1(11)
C202 C203 C207 F3 173.3(10)
C204 C203 C207 F3 -5.0(10)
C202 C203 C207 F103 -26.7(11)
C204 C203 C207 F103 154.9(10)
C202 C203 C207 F2 -62.0(9)
C204 C203 C207 F2 119.7(9)
C202 C203 C207 F101 -144.1(10)
C204 C203 C207 F101 37.6(10)
C202 C203 C207 F1 54.6(9)
C204 C203 C207 F1 -123.8(8)
C204 C205 C208 F5 -172.8(11)
C206 C205 C208 F5 9.4(11)
C204 C205 C208 F105 -0.8(10)
C206 C205 C208 F105 -178.6(8)
C204 C205 C208 F106 127.0(6)
C206 C205 C208 F106 -50.8(7)
C204 C205 C208 F6 -47.4(9)
C206 C205 C208 F6 134.8(8)
C204 C205 C208 F4 64.8(9)
C206 C205 C208 F4 -113.0(9)
C204 C205 C208 F104 -122.3(6)
C206 C205 C208 F104 59.8(7)
C214 C209 C210 C211 -1.5(8)
B1 C209 C210 C211 -174.4(5)
C209 C210 C211 C212 0.7(8)
C209 C210 C211 C215 -177.7(5)
C210 C211 C212 C213 1.3(8)
C215 C211 C212 C213 179.6(5)
C211 C212 C213 C214 -2.4(8)
C211 C212 C213 C216 177.9(5)
C212 C213 C214 C209 1.6(8)
C216 C213 C214 C209 -178.7(4)
C210 C209 C214 C213 0.4(7)
B1 C209 C214 C213 173.2(5)
C210 C211 C215 F108 8.6(16)
C212 C211 C215 F108 -169.8(15)
C210 C211 C215 F8 -170.5(6)
C212 C211 C215 F8 11.0(8)
C210 C211 C215 F107 -112.9(15)
C212 C211 C215 F107 68.7(16)
C210 C211 C215 F109 129.3(15)
C212 C211 C215 F109 -49.1(15)
C210 C211 C215 F9 -49.8(7)
C212 C211 C215 F9 131.8(6)
C210 C211 C215 F7 67.1(7)
C212 C211 C215 F7 -111.3(7)
C212 C213 C216 F112 131.1(12)
C214 C213 C216 F112 -48.6(12)
C212 C213 C216 F12 -19.3(12)
C214 C213 C216 F12 161.0(11)
C212 C213 C216 F11 -141.4(11)
C214 C213 C216 F11 38.9(11)
C212 C213 C216 F110 -107.3(11)
C214 C213 C216 F110 72.9(11)
C212 C213 C216 F111 10.5(12)
C214 C213 C216 F111 -169.2(10)
C212 C213 C216 F10 100.4(11)
C214 C213 C216 F10 -79.4(10)
C222 C217 C218 C219 0.5(7)
B1 C217 C218 C219 176.7(4)
C217 C218 C219 C220 0.6(8)
C217 C218 C219 C223 -178.4(4)
C218 C219 C220 C221 -1.0(7)
C223 C219 C220 C221 178.0(4)
C219 C220 C221 C222 0.4(7)
C219 C220 C221 C224 175.1(4)
C220 C221 C222 C217 0.7(8)
C224 C221 C222 C217 -173.9(4)
C218 C217 C222 C221 -1.1(7)
B1 C217 C222 C221 -177.2(5)
C220 C219 C223 F14 144.3(16)
C218 C219 C223 F14 -36.7(16)
C220 C219 C223 F115 -114.2(16)
C218 C219 C223 F115 64.8(15)
C220 C219 C223 F15 22.9(16)
C218 C219 C223 F15 -158.0(14)
C220 C219 C223 F114 6.5(16)
C218 C219 C223 F114 -174.5(15)
C220 C219 C223 F113 126.2(16)
C218 C219 C223 F113 -54.8(15)
C220 C219 C223 F13 -96.3(16)
C218 C219 C223 F13 82.7(15)
C222 C221 C224 F16 -153.9(13)
C220 C221 C224 F16 31.3(13)
C222 C221 C224 F116 -11.2(15)
C220 C221 C224 F116 174.0(14)
C222 C221 C224 F18 -33.1(13)
C220 C221 C224 F18 152.1(12)
C222 C221 C224 F118 109.1(15)
C220 C221 C224 F118 -65.6(14)
C222 C221 C224 F117 -131.4(14)
C220 C221 C224 F117 53.9(14)
C222 C221 C224 F17 86.0(13)
C220 C221 C224 F17 -88.8(13)
C230 C225 C226 C227 0.4(7)
B1 C225 C226 C227 -171.9(5)
C225 C226 C227 C228 -1.7(8)
C225 C226 C227 C231 -180.0(4)
C226 C227 C228 C229 1.8(8)
C231 C227 C228 C229 -179.9(4)
C227 C228 C229 C230 -0.7(8)
C227 C228 C229 C232 179.5(4)
C228 C229 C230 C225 -0.6(8)
C232 C229 C230 C225 179.2(4)
C226 C225 C230 C229 0.7(7)
B1 C225 C230 C229 173.0(4)
C228 C227 C231 F21 -2.2(11)
C226 C227 C231 F21 176.1(10)
C228 C227 C231 F121 150.1(13)
C226 C227 C231 F121 -31.6(13)
C228 C227 C231 F119 -87.8(14)
C226 C227 C231 F119 90.5(13)
C228 C227 C231 F19 119.2(9)
C226 C227 C231 F19 -62.5(9)
C228 C227 C231 F20 -123.4(9)
C226 C227 C231 F20 54.9(9)
C228 C227 C231 F120 31.1(13)
C226 C227 C231 F120 -150.6(13)
C228 C229 C232 F22 -115.7(10)
C230 C229 C232 F22 64.6(10)
C228 C229 C232 F123 -39.0(11)
C230 C229 C232 F123 141.3(11)
C228 C229 C232 F23 122.1(9)
C230 C229 C232 F23 -57.6(10)
C228 C229 C232 F122 83.8(11)
C230 C229 C232 F122 -95.9(11)
C228 C229 C232 F24 3.7(10)
C230 C229 C232 F24 -176.0(9)
C228 C229 C232 F124 -158.8(10)
C230 C229 C232 F124 21.5(10)
C206 C201 B1 C217 33.5(6)
C202 C201 B1 C217 -153.4(4)
C206 C201 B1 C209 -88.3(5)
C202 C201 B1 C209 84.8(5)
C206 C201 B1 C225 149.9(4)
C202 C201 B1 C225 -37.0(6)
C218 C217 B1 C201 39.4(6)
C222 C217 B1 C201 -144.7(5)
C218 C217 B1 C209 156.1(5)
C222 C217 B1 C209 -28.1(7)
C218 C217 B1 C225 -82.8(5)
C222 C217 B1 C225 93.1(5)
C214 C209 B1 C201 -88.3(5)
C210 C209 B1 C201 84.1(5)
C214 C209 B1 C217 149.8(5)
C210 C209 B1 C217 -37.8(6)
C214 C209 B1 C225 34.1(6)
C210 C209 B1 C225 -153.5(5)
C230 C225 B1 C201 152.4(4)
C226 C225 B1 C201 -35.8(6)
C230 C225 B1 C217 -85.7(5)
C226 C225 B1 C217 86.1(5)
C230 C225 B1 C209 35.6(6)
C226 C225 B1 C209 -152.6(4)
